data_7717185
loop_
_publ_author_name
'Allen, Jamie'
'Sa&#xdf;mannshausen, J&#xf6;rg'
'Singh, Kuldip'
'Kilpatrick, Alexander F. R.'

_publ_section_title
;
 Helical dinuclear 3d metal complexes with bis(bidentate) [S,N] ligands:
 synthesis, structural and computational studies.
;
_journal_issue 43
_journal_name_full 'Dalton transactions (Cambridge, England : 2003)'
_journal_page_first 17608
_journal_page_last 17619
_journal_paper_doi 10.1039/d4dt02395a
_journal_volume 53
_journal_year 2024
_chemical_formula_moiety 'C46 H48 N4 S4 Zn2, 1[C4H8O], 1[C6H14]'
_chemical_formula_sum 'C56 H70 N4 O S4 Zn2'
_chemical_formula_weight 1074.14
_space_group_crystal_system monoclinic
_space_group_IT_number 15
_space_group_name_Hall '-C 2yc'
_space_group_name_H-M_alt 'C 1 2/c 1'
_atom_sites_solution_hydrogens geom
_atom_sites_solution_primary dual
_audit_creation_date 2022-07-11
_audit_creation_method
;
Olex2 1.3
(compiled 2020.11.12 svn.r5f609507 for OlexSys, GUI svn.r6403)
;
_audit_update_record
;
2024-02-01 deposited with the CCDC.	2024-10-08 downloaded from the CCDC.
;
_cell_angle_alpha 90
_cell_angle_beta 100.9930(10)
_cell_angle_gamma 90
_cell_formula_units_Z 4
_cell_length_a 13.9162(5)
_cell_length_b 19.8942(7)
_cell_length_c 22.5497(10)
_cell_measurement_reflns_used 9932
_cell_measurement_temperature 150.0
_cell_measurement_theta_max 72.145
_cell_measurement_theta_min 3.994
_cell_volume 6128.4(4)
_computing_cell_refinement 'SAINT V8.40B (?, 2016)'
_computing_data_reduction 'SAINT V8.40B (?, 2016)'
_computing_molecular_graphics 'Olex2 1.3 (Dolomanov et al., 2009)'
_computing_publication_material 'Olex2 1.3 (Dolomanov et al., 2009)'
_computing_structure_refinement 'SHELXL 2018/3 (Sheldrick, 2015)'
_computing_structure_solution 'SHELXT 2018/2 (Sheldrick, 2018)'
_diffrn_ambient_temperature 150.0
_diffrn_measured_fraction_theta_full 0.995
_diffrn_measured_fraction_theta_max 0.994
_diffrn_measurement_device_type 'Bruker D8 Quest Photon III'
_diffrn_measurement_method '\f and \w scans'
_diffrn_radiation_type CuK\a
_diffrn_radiation_wavelength 1.54178
_diffrn_reflns_av_R_equivalents 0.0363
_diffrn_reflns_av_unetI/netI 0.0267
_diffrn_reflns_Laue_measured_fraction_full 0.995
_diffrn_reflns_Laue_measured_fraction_max 0.994
_diffrn_reflns_limit_h_max 17
_diffrn_reflns_limit_h_min -17
_diffrn_reflns_limit_k_max 24
_diffrn_reflns_limit_k_min -24
_diffrn_reflns_limit_l_max 27
_diffrn_reflns_limit_l_min -27
_diffrn_reflns_number 34406
_diffrn_reflns_point_group_measured_fraction_full 0.995
_diffrn_reflns_point_group_measured_fraction_max 0.994
_diffrn_reflns_theta_full 67.679
_diffrn_reflns_theta_max 72.206
_diffrn_reflns_theta_min 3.925
_diffrn_source_current 1.1
_diffrn_source_power 0.055
_diffrn_source_voltage 50.0
_diffrn_standards_number 0
_exptl_absorpt_coefficient_mu 2.515
_exptl_absorpt_correction_T_max 0.7536
_exptl_absorpt_correction_T_min 0.6197
_exptl_absorpt_correction_type multi-scan
_exptl_absorpt_process_details
;
SADABS-2016/2 (Bruker,2016/2) was used for absorption correction.
wR2(int) was 0.1283 before and 0.0536 after correction.
The Ratio of minimum to maximum transmission is 0.8223.
The \l/2 correction factor is Not present.
;
_exptl_crystal_colour yellow
_exptl_crystal_colour_primary yellow
_exptl_crystal_density_diffrn 1.164
_exptl_crystal_description plate
_exptl_crystal_F_000 2264
_exptl_crystal_recrystallization_method 'Re-crystallisation from solvent: THF / hexane'
_exptl_crystal_size_max 0.32
_exptl_crystal_size_mid 0.188
_exptl_crystal_size_min 0.081
_refine_diff_density_max 0.423
_refine_diff_density_min -0.492
_refine_diff_density_rms 0.078
_refine_ls_extinction_method none
_refine_ls_goodness_of_fit_ref 1.062
_refine_ls_hydrogen_treatment constr
_refine_ls_matrix_type full
_refine_ls_number_parameters 257
_refine_ls_number_reflns 5994
_refine_ls_number_restraints 0
_refine_ls_restrained_S_all 1.062
_refine_ls_R_factor_all 0.0407
_refine_ls_R_factor_gt 0.0377
_refine_ls_shift/su_max 0.001
_refine_ls_shift/su_mean 0.000
_refine_ls_structure_factor_coef Fsqd
_refine_ls_weighting_details 'w=1/[\s^2^(Fo^2^)+(0.0789P)^2^+5.6082P] where P=(Fo^2^+2Fc^2^)/3'
_refine_ls_weighting_scheme calc
_refine_ls_wR_factor_gt 0.1179
_refine_ls_wR_factor_ref 0.1222
_reflns_Friedel_coverage 0.000
_reflns_number_gt 5484
_reflns_number_total 5994
_reflns_threshold_expression 'I > 2\s(I)'
_cod_data_source_file d4dt02395a2.cif
_cod_data_source_block q22067ja_0ma
_cod_depositor_comments 'Adding full bibliography for 7717184--7717191.cif.'
_cod_database_code 7717185
_shelx_shelxl_version_number 2018/3
_shelx_space_group_comment
;
The symmetry employed for this shelxl refinement is uniquely defined
by the following loop, which should always be used as a source of
symmetry information in preference to the above space-group names.
They are only intended as comments.
;
_shelx_estimated_absorpt_t_max 0.822
_shelx_estimated_absorpt_t_min 0.500
_olex2_refinement_description
;
1. Fixed Uiso
 At 1.2 times of:
  All C(H) groups, All C(H,H) groups
 At 1.5 times of:
  All C(H,H,H) groups
2.a Secondary CH2 refined with riding coordinates:
 C12(H12A,H12B)
2.b Aromatic/amide H refined with riding coordinates:
 C2(H2), C7(H7), C8(H8), C10(H10), C11(H11), C14(H14), C15(H15), C17(H17),
 C18(H18), C20(H20)
2.c Idealised Me refined as rotating group:
 C4(H4A,H4B,H4C), C5(H5A,H5B,H5C), C22(H22A,H22B,H22C), C23(H23A,H23B,H23C)
;
_smtbx_masks_special_details
;
A solvent mask was calculated and 396 electrons were 
found in a volume of 2532\%A^3^ in 1 void per unit cell. 
This is consistent with the presence of 
1[C4H8O], 1[C6H14] per Formula Unit 
which account for 360 electrons 
per unit cell.
;
_smtbx_masks_void_probe_radius 1.2
_smtbx_masks_void_truncation_radius 1.2
_olex2_submission_special_instructions 'No special instructions were received'

loop_
_space_group_symop_operation_xyz
'x, y, z'
'-x, y, -z+1/2'
'x+1/2, y+1/2, z'
'-x+1/2, y+1/2, -z+1/2'
'-x, -y, -z'
'x, -y, z-1/2'
'-x+1/2, -y+1/2, -z'
'x+1/2, -y+1/2, z-1/2'

loop_
_atom_site_label
_atom_site_type_symbol
_atom_site_fract_x
_atom_site_fract_y
_atom_site_fract_z
_atom_site_U_iso_or_equiv
_atom_site_adp_type
_atom_site_occupancy
_atom_site_site_symmetry_order
_atom_site_calc_flag
_atom_site_refinement_flags_posn
_atom_site_refinement_flags_adp
_atom_site_refinement_flags_occupancy
_atom_site_disorder_assembly
_atom_site_disorder_group
Zn1 Zn 0.18792(2) 0.40358(2) 0.54837(2) 0.02835(11) Uani 1 1 d . . . . .
S1 S 0.17447(4) 0.42972(2) 0.44820(2) 0.03579(14) Uani 1 1 d . . . . .
S2 S 0.91875(4) 0.32720(2) 0.92433(3) 0.03871(14) Uani 1 1 d . . . . .
N1 N 0.18213(11) 0.49654(7) 0.58311(7) 0.0280(3) Uani 1 1 d . . . . .
N2 N 0.68484(11) 0.35552(8) 0.91947(7) 0.0278(3) Uani 1 1 d . . . . .
C1 C 0.11511(13) 0.50627(10) 0.44352(8) 0.0295(4) Uani 1 1 d . . . . .
C2 C 0.10133(14) 0.54800(9) 0.48853(9) 0.0314(4) Uani 1 1 d . . . . .
H2 H 0.060311 0.585250 0.474902 0.038 Uiso 1 1 calc R U . . .
C3 C 0.13633(13) 0.54744(9) 0.55310(8) 0.0286(4) Uani 1 1 d . . . . .
C4 C 0.07420(16) 0.52696(12) 0.37913(9) 0.0412(5) Uani 1 1 d . . . . .
H4A H 0.124449 0.521020 0.354475 0.062 Uiso 1 1 calc R U . . .
H4B H 0.054365 0.574266 0.378279 0.062 Uiso 1 1 calc R U . . .
H4C H 0.017275 0.498987 0.362915 0.062 Uiso 1 1 calc R U . . .
C5 C 0.11412(17) 0.61096(11) 0.58432(10) 0.0396(5) Uani 1 1 d . . . . .
H5A H 0.116470 0.601736 0.627266 0.059 Uiso 1 1 calc R U . . .
H5B H 0.048681 0.627090 0.565906 0.059 Uiso 1 1 calc R U . . .
H5C H 0.162756 0.645372 0.580098 0.059 Uiso 1 1 calc R U . . .
C6 C 0.22635(13) 0.50553(9) 0.64523(8) 0.0292(4) Uani 1 1 d . . . . .
C7 C 0.19660(14) 0.46597(10) 0.68945(9) 0.0351(4) Uani 1 1 d . . . . .
H7 H 0.147316 0.432802 0.678444 0.042 Uiso 1 1 calc R U . . .
C8 C 0.23960(16) 0.47541(11) 0.74988(9) 0.0393(4) Uani 1 1 d . . . . .
H8 H 0.217925 0.449067 0.779923 0.047 Uiso 1 1 calc R U . . .
C9 C 0.31333(15) 0.52234(11) 0.76729(9) 0.0384(5) Uani 1 1 d . . . . .
C10 C 0.34515(16) 0.55922(11) 0.72258(10) 0.0411(5) Uani 1 1 d . . . . .
H10 H 0.397069 0.590505 0.733533 0.049 Uiso 1 1 calc R U . . .
C11 C 0.30247(15) 0.55128(10) 0.66193(9) 0.0357(4) Uani 1 1 d . . . . .
H11 H 0.325256 0.577056 0.631942 0.043 Uiso 1 1 calc R U . . .
C12 C 0.36042(17) 0.53217(13) 0.83295(10) 0.0467(5) Uani 1 1 d . . . . .
H12A H 0.309854 0.526238 0.858011 0.056 Uiso 1 1 calc R U . . .
H12B H 0.384828 0.578924 0.838577 0.056 Uiso 1 1 calc R U . . .
C13 C 0.44472(14) 0.48437(11) 0.85559(9) 0.0345(4) Uani 1 1 d . . . . .
C14 C 0.46816(15) 0.43179(11) 0.82029(8) 0.0355(4) Uani 1 1 d . . . . .
H14 H 0.430441 0.425171 0.780938 0.043 Uiso 1 1 calc R U . . .
C15 C 0.54553(14) 0.38888(10) 0.84145(8) 0.0322(4) Uani 1 1 d . . . . .
H15 H 0.560610 0.353559 0.816390 0.039 Uiso 1 1 calc R U . . .
C16 C 0.60125(13) 0.39712(9) 0.89909(8) 0.0281(4) Uani 1 1 d . . . . .
C17 C 0.57921(14) 0.45007(10) 0.93502(8) 0.0332(4) Uani 1 1 d . . . . .
H17 H 0.617308 0.456868 0.974230 0.040 Uiso 1 1 calc R U . . .
C18 C 0.50158(15) 0.49261(11) 0.91325(9) 0.0365(4) Uani 1 1 d . . . . .
H18 H 0.486715 0.528183 0.938128 0.044 Uiso 1 1 calc R U . . .
C19 C 0.85446(15) 0.25295(9) 0.92747(8) 0.0330(4) Uani 1 1 d . . . . .
C20 C 0.75820(15) 0.24426(9) 0.92710(9) 0.0332(4) Uani 1 1 d . . . . .
H20 H 0.740903 0.199071 0.933780 0.040 Uiso 1 1 calc R U . . .
C21 C 0.67617(13) 0.29017(9) 0.91854(8) 0.0296(4) Uani 1 1 d . . . . .
C22 C 0.91861(17) 0.19143(11) 0.93031(12) 0.0455(5) Uani 1 1 d . . . . .
H22A H 0.950603 0.190749 0.895179 0.068 Uiso 1 1 calc R U . . .
H22B H 0.878416 0.150968 0.930185 0.068 Uiso 1 1 calc R U . . .
H22C H 0.968479 0.192634 0.967401 0.068 Uiso 1 1 calc R U . . .
C23 C 0.57785(16) 0.25581(11) 0.90869(10) 0.0403(5) Uani 1 1 d . . . . .
H23A H 0.527621 0.288142 0.914987 0.060 Uiso 1 1 calc R U . . .
H23B H 0.579969 0.218560 0.937349 0.060 Uiso 1 1 calc R U . . .
H23C H 0.562037 0.238381 0.867321 0.060 Uiso 1 1 calc R U . . .

loop_
_atom_site_aniso_label
_atom_site_aniso_U_11
_atom_site_aniso_U_22
_atom_site_aniso_U_33
_atom_site_aniso_U_23
_atom_site_aniso_U_13
_atom_site_aniso_U_12
Zn1 0.02980(16) 0.02368(16) 0.02806(16) 0.00253(8) -0.00334(11) 0.00505(9)
S1 0.0445(3) 0.0334(3) 0.0265(2) 0.00086(17) -0.00076(19) 0.0129(2)
S2 0.0319(3) 0.0290(2) 0.0547(3) -0.0054(2) 0.0068(2) -0.00502(18)
N1 0.0289(7) 0.0255(7) 0.0273(7) 0.0026(6) -0.0004(6) 0.0045(6)
N2 0.0285(7) 0.0278(7) 0.0246(7) -0.0016(6) -0.0017(6) -0.0042(6)
C1 0.0247(8) 0.0332(9) 0.0290(9) 0.0075(7) 0.0008(7) 0.0047(7)
C2 0.0296(9) 0.0297(9) 0.0331(9) 0.0078(7) 0.0014(7) 0.0085(7)
C3 0.0265(8) 0.0252(8) 0.0328(9) 0.0020(7) 0.0025(7) 0.0048(7)
C4 0.0419(11) 0.0478(12) 0.0318(10) 0.0098(9) 0.0019(8) 0.0132(9)
C5 0.0442(11) 0.0333(10) 0.0396(11) 0.0002(8) 0.0037(9) 0.0124(9)
C6 0.0280(9) 0.0289(9) 0.0282(9) -0.0009(7) -0.0012(7) 0.0074(7)
C7 0.0330(9) 0.0383(10) 0.0314(10) 0.0016(8) -0.0005(7) 0.0041(8)
C8 0.0410(11) 0.0473(12) 0.0285(9) 0.0031(8) 0.0038(8) 0.0088(9)
C9 0.0367(10) 0.0458(11) 0.0289(9) -0.0070(8) -0.0036(8) 0.0152(9)
C10 0.0387(10) 0.0392(11) 0.0405(11) -0.0073(9) -0.0048(9) 0.0034(9)
C11 0.0352(10) 0.0336(10) 0.0354(10) -0.0001(8) -0.0007(8) 0.0014(8)
C12 0.0461(12) 0.0570(13) 0.0319(10) -0.0117(9) -0.0057(9) 0.0192(11)
C13 0.0326(9) 0.0424(11) 0.0266(9) -0.0041(8) 0.0010(7) 0.0048(8)
C14 0.0345(9) 0.0468(11) 0.0223(8) -0.0063(8) -0.0025(7) 0.0030(8)
C15 0.0323(9) 0.0365(9) 0.0261(9) -0.0054(7) 0.0009(7) 0.0003(8)
C16 0.0271(8) 0.0305(9) 0.0251(8) -0.0004(7) 0.0012(7) -0.0047(7)
C17 0.0327(9) 0.0412(10) 0.0226(8) -0.0048(7) -0.0025(7) -0.0025(8)
C18 0.0389(10) 0.0423(11) 0.0267(9) -0.0081(8) 0.0020(8) 0.0038(8)
C19 0.0394(10) 0.0276(9) 0.0292(9) -0.0054(7) -0.0003(8) -0.0012(8)
C20 0.0407(10) 0.0238(8) 0.0320(9) -0.0009(7) -0.0006(8) -0.0060(7)
C21 0.0328(9) 0.0304(9) 0.0231(8) -0.0011(7) -0.0011(7) -0.0083(7)
C22 0.0468(12) 0.0320(10) 0.0555(13) -0.0074(9) 0.0044(10) 0.0018(9)
C23 0.0377(11) 0.0352(10) 0.0440(11) 0.0006(8) -0.0020(9) -0.0135(8)

loop_
_atom_type_symbol
_atom_type_description
_atom_type_scat_dispersion_real
_atom_type_scat_dispersion_imag
_atom_type_scat_source
C C 0.0181 0.0091 'International Tables Vol C Tables 4.2.6.8 and 6.1.1.4'
H H 0.0000 0.0000 'International Tables Vol C Tables 4.2.6.8 and 6.1.1.4'
N N 0.0311 0.0180 'International Tables Vol C Tables 4.2.6.8 and 6.1.1.4'
O O 0.0492 0.0322 'International Tables Vol C Tables 4.2.6.8 and 6.1.1.4'
S S 0.3331 0.5567 'International Tables Vol C Tables 4.2.6.8 and 6.1.1.4'
Zn Zn -1.5491 0.6778 'International Tables Vol C Tables 4.2.6.8 and 6.1.1.4'

loop_
_geom_angle_atom_site_label_1
_geom_angle_atom_site_label_2
_geom_angle_atom_site_label_3
_geom_angle
_geom_angle_site_symmetry_1
_geom_angle_site_symmetry_3
_geom_angle_publ_flag
S2 Zn1 S1 118.73(2) 2_656 . ?
N1 Zn1 S1 99.97(4) . . ?
N1 Zn1 S2 115.37(5) . 2_656 ?
N1 Zn1 N2 113.06(6) . 2_656 ?
N2 Zn1 S1 111.25(5) 2_656 . ?
N2 Zn1 S2 99.10(5) 2_656 2_656 ?
C1 S1 Zn1 102.05(6) . . ?
C19 S2 Zn1 100.85(7) . 2_656 ?
C3 N1 Zn1 123.95(13) . . ?
C3 N1 C6 118.97(15) . . ?
C6 N1 Zn1 116.99(11) . . ?
C16 N2 Zn1 116.40(11) . 2_656 ?
C21 N2 Zn1 123.29(13) . 2_656 ?
C21 N2 C16 120.28(15) . . ?
C2 C1 S1 129.06(14) . . ?
C2 C1 C4 118.17(17) . . ?
C4 C1 S1 112.77(15) . . ?
C1 C2 H2 113.5 . . ?
C1 C2 C3 133.05(17) . . ?
C3 C2 H2 113.5 . . ?
N1 C3 C2 124.23(17) . . ?
N1 C3 C5 121.90(17) . . ?
C2 C3 C5 113.86(16) . . ?
C1 C4 H4A 109.5 . . ?
C1 C4 H4B 109.5 . . ?
C1 C4 H4C 109.5 . . ?
H4A C4 H4B 109.5 . . ?
H4A C4 H4C 109.5 . . ?
H4B C4 H4C 109.5 . . ?
C3 C5 H5A 109.5 . . ?
C3 C5 H5B 109.5 . . ?
C3 C5 H5C 109.5 . . ?
H5A C5 H5B 109.5 . . ?
H5A C5 H5C 109.5 . . ?
H5B C5 H5C 109.5 . . ?
C7 C6 N1 119.95(17) . . ?
C11 C6 N1 120.64(17) . . ?
C11 C6 C7 119.33(18) . . ?
C6 C7 H7 120.2 . . ?
C8 C7 C6 119.5(2) . . ?
C8 C7 H7 120.2 . . ?
C7 C8 H8 119.2 . . ?
C9 C8 C7 121.6(2) . . ?
C9 C8 H8 119.2 . . ?
C8 C9 C12 121.5(2) . . ?
C10 C9 C8 118.16(19) . . ?
C10 C9 C12 120.3(2) . . ?
C9 C10 H10 119.4 . . ?
C9 C10 C11 121.3(2) . . ?
C11 C10 H10 119.4 . . ?
C6 C11 H11 120.0 . . ?
C10 C11 C6 120.0(2) . . ?
C10 C11 H11 120.0 . . ?
C9 C12 H12A 108.7 . . ?
C9 C12 H12B 108.7 . . ?
C9 C12 C13 114.21(17) . . ?
H12A C12 H12B 107.6 . . ?
C13 C12 H12A 108.7 . . ?
C13 C12 H12B 108.7 . . ?
C14 C13 C12 121.90(17) . . ?
C14 C13 C18 117.91(18) . . ?
C18 C13 C12 120.19(18) . . ?
C13 C14 H14 119.4 . . ?
C15 C14 C13 121.20(17) . . ?
C15 C14 H14 119.4 . . ?
C14 C15 H15 119.7 . . ?
C14 C15 C16 120.51(18) . . ?
C16 C15 H15 119.7 . . ?
C15 C16 N2 120.43(17) . . ?
C15 C16 C17 119.05(17) . . ?
C17 C16 N2 120.32(16) . . ?
C16 C17 H17 120.1 . . ?
C18 C17 C16 119.81(17) . . ?
C18 C17 H17 120.1 . . ?
C13 C18 H18 119.2 . . ?
C17 C18 C13 121.51(18) . . ?
C17 C18 H18 119.2 . . ?
C20 C19 S2 128.89(16) . . ?
C20 C19 C22 118.36(18) . . ?
C22 C19 S2 112.74(15) . . ?
C19 C20 H20 113.7 . . ?
C19 C20 C21 132.65(18) . . ?
C21 C20 H20 113.7 . . ?
N2 C21 C20 123.97(17) . . ?
N2 C21 C23 122.17(18) . . ?
C20 C21 C23 113.85(17) . . ?
C19 C22 H22A 109.5 . . ?
C19 C22 H22B 109.5 . . ?
C19 C22 H22C 109.5 . . ?
H22A C22 H22B 109.5 . . ?
H22A C22 H22C 109.5 . . ?
H22B C22 H22C 109.5 . . ?
C21 C23 H23A 109.5 . . ?
C21 C23 H23B 109.5 . . ?
C21 C23 H23C 109.5 . . ?
H23A C23 H23B 109.5 . . ?
H23A C23 H23C 109.5 . . ?
H23B C23 H23C 109.5 . . ?

loop_
_geom_bond_atom_site_label_1
_geom_bond_atom_site_label_2
_geom_bond_distance
_geom_bond_site_symmetry_2
_geom_bond_publ_flag
Zn1 S1 2.2904(5) . ?
Zn1 S2 2.2892(6) 2_656 ?
Zn1 N1 2.0160(15) . ?
Zn1 N2 2.0214(15) 2_656 ?
S1 C1 1.7262(19) . ?
S2 C19 1.735(2) . ?
N1 C3 1.313(2) . ?
N1 C6 1.430(2) . ?
N2 C16 1.430(2) . ?
N2 C21 1.305(2) . ?
C1 C2 1.353(3) . ?
C1 C4 1.512(3) . ?
C2 H2 0.9500 . ?
C2 C3 1.445(3) . ?
C3 C5 1.507(3) . ?
C4 H4A 0.9800 . ?
C4 H4B 0.9800 . ?
C4 H4C 0.9800 . ?
C5 H5A 0.9800 . ?
C5 H5B 0.9800 . ?
C5 H5C 0.9800 . ?
C6 C7 1.394(3) . ?
C6 C11 1.393(3) . ?
C7 H7 0.9500 . ?
C7 C8 1.393(3) . ?
C8 H8 0.9500 . ?
C8 C9 1.387(3) . ?
C9 C10 1.386(3) . ?
C9 C12 1.513(3) . ?
C10 H10 0.9500 . ?
C10 C11 1.392(3) . ?
C11 H11 0.9500 . ?
C12 H12A 0.9900 . ?
C12 H12B 0.9900 . ?
C12 C13 1.521(3) . ?
C13 C14 1.390(3) . ?
C13 C18 1.397(3) . ?
C14 H14 0.9500 . ?
C14 C15 1.386(3) . ?
C15 H15 0.9500 . ?
C15 C16 1.390(3) . ?
C16 C17 1.398(3) . ?
C17 H17 0.9500 . ?
C17 C18 1.386(3) . ?
C18 H18 0.9500 . ?
C19 C20 1.349(3) . ?
C19 C22 1.509(3) . ?
C20 H20 0.9500 . ?
C20 C21 1.446(3) . ?
C21 C23 1.508(3) . ?
C22 H22A 0.9800 . ?
C22 H22B 0.9800 . ?
C22 H22C 0.9800 . ?
C23 H23A 0.9800 . ?
C23 H23B 0.9800 . ?
C23 H23C 0.9800 . ?

loop_
_geom_torsion_atom_site_label_1
_geom_torsion_atom_site_label_2
_geom_torsion_atom_site_label_3
_geom_torsion_atom_site_label_4
_geom_torsion
_geom_torsion_site_symmetry_1
_geom_torsion_site_symmetry_2
_geom_torsion_site_symmetry_3
_geom_torsion_site_symmetry_4
_geom_torsion_publ_flag
Zn1 S1 C1 C2 14.4(2) . . . . ?
Zn1 S1 C1 C4 -165.48(13) . . . . ?
Zn1 S2 C19 C20 18.4(2) 2_656 . . . ?
Zn1 S2 C19 C22 -162.31(14) 2_656 . . . ?
Zn1 N1 C3 C2 -13.1(3) . . . . ?
Zn1 N1 C3 C5 165.75(15) . . . . ?
Zn1 N1 C6 C7 -56.4(2) . . . . ?
Zn1 N1 C6 C11 120.45(16) . . . . ?
Zn1 N2 C16 C15 126.58(16) 2_656 . . . ?
Zn1 N2 C16 C17 -48.3(2) 2_656 . . . ?
Zn1 N2 C21 C20 -14.6(3) 2_656 . . . ?
Zn1 N2 C21 C23 164.99(14) 2_656 . . . ?
S1 C1 C2 C3 6.2(3) . . . . ?
S2 C19 C20 C21 6.7(3) . . . . ?
N1 C6 C7 C8 -179.55(17) . . . . ?
N1 C6 C11 C10 -179.66(17) . . . . ?
N2 C16 C17 C18 176.03(18) . . . . ?
C1 C2 C3 N1 -10.1(3) . . . . ?
C1 C2 C3 C5 170.9(2) . . . . ?
C3 N1 C6 C7 120.2(2) . . . . ?
C3 N1 C6 C11 -63.0(2) . . . . ?
C4 C1 C2 C3 -173.9(2) . . . . ?
C6 N1 C3 C2 170.53(17) . . . . ?
C6 N1 C3 C5 -10.6(3) . . . . ?
C6 C7 C8 C9 -1.5(3) . . . . ?
C7 C6 C11 C10 -2.8(3) . . . . ?
C7 C8 C9 C10 -1.3(3) . . . . ?
C7 C8 C9 C12 -179.58(19) . . . . ?
C8 C9 C10 C11 2.1(3) . . . . ?
C8 C9 C12 C13 85.7(3) . . . . ?
C9 C10 C11 C6 -0.1(3) . . . . ?
C9 C12 C13 C14 -6.7(3) . . . . ?
C9 C12 C13 C18 173.0(2) . . . . ?
C10 C9 C12 C13 -92.6(3) . . . . ?
C11 C6 C7 C8 3.6(3) . . . . ?
C12 C9 C10 C11 -179.60(19) . . . . ?
C12 C13 C14 C15 179.7(2) . . . . ?
C12 C13 C18 C17 -179.7(2) . . . . ?
C13 C14 C15 C16 0.6(3) . . . . ?
C14 C13 C18 C17 0.1(3) . . . . ?
C14 C15 C16 N2 -176.02(18) . . . . ?
C14 C15 C16 C17 -1.1(3) . . . . ?
C15 C16 C17 C18 1.1(3) . . . . ?
C16 N2 C21 C20 167.73(17) . . . . ?
C16 N2 C21 C23 -12.7(3) . . . . ?
C16 C17 C18 C13 -0.6(3) . . . . ?
C18 C13 C14 C15 -0.1(3) . . . . ?
C19 C20 C21 N2 -12.7(3) . . . . ?
C19 C20 C21 C23 167.7(2) . . . . ?
C21 N2 C16 C15 -55.6(3) . . . . ?
C21 N2 C16 C17 129.61(19) . . . . ?
C22 C19 C20 C21 -172.6(2) . . . . ?

loop_
_smtbx_masks_void_nr
_smtbx_masks_void_average_x
_smtbx_masks_void_average_y
_smtbx_masks_void_average_z
_smtbx_masks_void_volume
_smtbx_masks_void_count_electrons
_smtbx_masks_void_content
1 -0.962 0.124 -0.092 2532.4 396.4 '4 THF,4 Hexane'
